data_7055775
loop_
_publ_author_name
'Boinski, T.'
'Cieszkowski, A.'
'Rosa, B.'
'Le\'sniewska, B.'
'Szumna, A.'

_publ_section_title
;
 Calixarenes with naphthalene units: calix[4]naphthalenes and
 hybrid[4]arenes
;
_journal_issue 10
_journal_name_full 'New J. Chem.'
_journal_page_first 8892
_journal_paper_doi 10.1039/C6NJ01736C
_journal_volume 40
_journal_year 2016
_chemical_formula_sum 'C53 H50 Cl2 O8'
_chemical_formula_weight 885.83
_space_group_crystal_system triclinic
_space_group_IT_number 2
_space_group_name_Hall '-P 1'
_space_group_name_H-M_alt 'P -1'
_symmetry_space_group_name_Hall '-P 1'
_symmetry_space_group_name_H-M 'P -1'
_atom_sites_solution_hydrogens geom
_audit_creation_method SHELXL-2014/7
_audit_update_record
;
2016-08-13 deposited with the CCDC.
2016-09-02 downloaded from the CCDC.
;
_cell_angle_alpha 85.321(4)
_cell_angle_beta 83.005(4)
_cell_angle_gamma 82.019(4)
_cell_formula_units_Z 2
_cell_length_a 12.8554(6)
_cell_length_b 13.0685(6)
_cell_length_c 13.4125(6)
_cell_measurement_reflns_used 9787
_cell_measurement_temperature 173(2)
_cell_measurement_theta_max 72.0000
_cell_measurement_theta_min 4.5460
_cell_volume 2210.08(18)
_computing_cell_refinement 'CrysAlis CCD'
_computing_data_collection 'CrysAlis CCD'
_computing_data_reduction 'CrysAlis CCD'
_computing_molecular_graphics 'Chimera and Mercury'
_computing_publication_material 'SHELXL-2014/7 (Sheldrick, 2014)'
_computing_structure_refinement 'SHELXL-2014/7 (Sheldrick, 2014)'
_computing_structure_solution SHELXS
_diffrn_ambient_temperature 173(2)
_diffrn_detector 'CCD plate'
_diffrn_detector_area_resol_mean 16.2974
_diffrn_detector_type Eos
_diffrn_measured_fraction_theta_full 0.999
_diffrn_measured_fraction_theta_max 0.982
_diffrn_measurement_device 'four-circle diffractometer'
_diffrn_measurement_device_type 'SuperNova, Dual, Cu at zero, Eos'
_diffrn_radiation_monochromator mirror
_diffrn_radiation_probe x-ray
_diffrn_radiation_type 'Cu K\a'
_diffrn_radiation_wavelength 1.54184
_diffrn_reflns_av_R_equivalents 0.0493
_diffrn_reflns_av_sigmaI/netI 0.0836
_diffrn_reflns_Laue_measured_fraction_full 0.999
_diffrn_reflns_Laue_measured_fraction_max 0.982
_diffrn_reflns_limit_h_max 15
_diffrn_reflns_limit_h_min -15
_diffrn_reflns_limit_k_max 16
_diffrn_reflns_limit_k_min -16
_diffrn_reflns_limit_l_max 16
_diffrn_reflns_limit_l_min -16
_diffrn_reflns_number 33685
_diffrn_reflns_point_group_measured_fraction_full 0.999
_diffrn_reflns_point_group_measured_fraction_max 0.982
_diffrn_reflns_theta_full 67.684
_diffrn_reflns_theta_max 72.2790
_diffrn_reflns_theta_min 3.3270
_diffrn_source 'sealed X-ray tube'
_diffrn_source_type 'SuperNova (Cu) X-ray Source'
_exptl_absorpt_coefficient_mu 1.784
_exptl_absorpt_correction_T_max 1.00000
_exptl_absorpt_correction_T_min 0.94041
_exptl_absorpt_correction_type multi-scan
_exptl_absorpt_process_details
;
CrysAlisPro, Agilent Technologies,
Version 1.171.37.35g (release 09-12-2014 CrysAlis171 .NET)
(compiled Dec  9 2014,15:38:47)
Empirical absorption correction using spherical harmonics,
 implemented in SCALE3 ABSPACK scaling algorithm.
;
_exptl_crystal_colour colourless
_exptl_crystal_density_diffrn 1.331
_exptl_crystal_description prism
_exptl_crystal_F_000 932
_exptl_crystal_recrystallization_method 'Re-crystallisation from solvent: CH2Cl2'
_exptl_crystal_size_max 0.50
_exptl_crystal_size_mid 0.45
_exptl_crystal_size_min 0.30
_refine_diff_density_max 0.717
_refine_diff_density_min -0.775
_refine_diff_density_rms 0.069
_refine_ls_extinction_method none
_refine_ls_goodness_of_fit_ref 1.033
_refine_ls_hydrogen_treatment constr
_refine_ls_matrix_type full
_refine_ls_number_parameters 576
_refine_ls_number_reflns 8567
_refine_ls_number_restraints 0
_refine_ls_restrained_S_all 1.033
_refine_ls_R_factor_all 0.0939
_refine_ls_R_factor_gt 0.0616
_refine_ls_shift/su_max 0.000
_refine_ls_shift/su_mean 0.000
_refine_ls_structure_factor_coef Fsqd
_refine_ls_weighting_details 'w=1/[\s^2^(Fo^2^)+(0.0965P)^2^+1.4077P] where P=(Fo^2^+2Fc^2^)/3'
_refine_ls_weighting_scheme calc
_refine_ls_wR_factor_gt 0.1655
_refine_ls_wR_factor_ref 0.1908
_reflns_Friedel_coverage 0.000
_reflns_number_gt 5928
_reflns_number_total 8567
_reflns_threshold_expression 'I > 2\s(I)'
_cod_data_source_file c6nj01736c2.cif
_cod_data_source_block TBnaft
_cod_depositor_comments 'Adding full bibliography for 7055775.cif.'
_cod_database_code 7055775
_shelx_shelxl_version_number 2014/7
_shelx_space_group_comment
;
The symmetry employed for this shelxl refinement is uniquely defined
by the following loop, which should always be used as a source of
symmetry information in preference to the above space-group names.
They are only intended as comments.
;

loop_
_space_group_symop_operation_xyz
'x, y, z'
'-x, -y, -z'

loop_
_atom_site_label
_atom_site_type_symbol
_atom_site_fract_x
_atom_site_fract_y
_atom_site_fract_z
_atom_site_U_iso_or_equiv
_atom_site_adp_type
_atom_site_occupancy
_atom_site_site_symmetry_order
_atom_site_calc_flag
_atom_site_refinement_flags_posn
_atom_site_refinement_flags_adp
Cl1 Cl -0.00326(9) -0.10773(8) -0.36361(9) 0.0620(3) Uani 1 1 d . .
Cl2 Cl -0.06777(11) 0.08504(10) -0.26736(12) 0.0851(4) Uani 1 1 d . .
O1 O -0.32061(18) 0.38805(17) -0.17101(15) 0.0353(5) Uani 1 1 d . .
O2 O -0.62911(19) 0.08106(16) 0.05146(16) 0.0376(5) Uani 1 1 d . .
O3 O -0.32911(16) 0.27983(14) 0.34977(16) 0.0311(5) Uani 1 1 d . .
O4 O -0.18737(19) 0.59913(17) 0.62097(18) 0.0405(5) Uani 1 1 d . .
O5 O -0.70211(17) 1.06605(15) 0.47413(16) 0.0339(5) Uani 1 1 d . .
O6 O -0.25430(16) 1.00657(14) 0.21155(15) 0.0296(5) Uani 1 1 d . .
O7 O -0.02702(16) 0.64038(17) 0.25813(17) 0.0363(5) Uani 1 1 d . .
O8 O 0.00432(18) 0.21105(16) 0.05906(17) 0.0372(5) Uani 1 1 d . .
C1 C -0.3388(2) 0.4501(2) -0.0058(2) 0.0266(6) Uani 1 1 d . .
C2 C -0.3873(2) 0.4441(2) 0.0950(2) 0.0265(6) Uani 1 1 d . .
H2 H -0.3735 0.4922 0.1397 0.032 Uiso 1 1 calc R U
C3 C -0.4534(2) 0.3720(2) 0.1310(2) 0.0248(6) Uani 1 1 d . .
C4 C -0.4765(2) 0.3004(2) 0.0641(2) 0.0251(6) Uani 1 1 d . .
C5 C -0.5445(2) 0.2239(2) 0.0957(2) 0.0264(6) Uani 1 1 d . .
H5 H -0.5766 0.2194 0.1633 0.032 Uiso 1 1 calc R U
C6 C -0.5639(2) 0.1565(2) 0.0288(2) 0.0291(6) Uani 1 1 d . .
C7 C -0.5189(3) 0.1631(2) -0.0723(2) 0.0326(7) Uani 1 1 d . .
H7 H -0.5333 0.1163 -0.1179 0.039 Uiso 1 1 calc R U
C8 C -0.4551(2) 0.2361(2) -0.1045(2) 0.0321(7) Uani 1 1 d . .
H8 H -0.4261 0.2406 -0.1731 0.039 Uiso 1 1 calc R U
C9 C -0.4304(2) 0.3063(2) -0.0375(2) 0.0273(6) Uani 1 1 d . .
C10 C -0.3614(2) 0.3816(2) -0.0698(2) 0.0282(6) Uani 1 1 d . .
C11 C -0.5028(2) 0.3673(2) 0.2398(2) 0.0282(6) Uani 1 1 d . .
H11A H -0.5788 0.3942 0.2415 0.034 Uiso 1 1 calc R U
H11B H -0.4976 0.2939 0.2657 0.034 Uiso 1 1 calc R U
C12 C -0.4541(2) 0.4270(2) 0.3101(2) 0.0250(6) Uani 1 1 d . .
C13 C -0.4950(2) 0.5310(2) 0.3259(2) 0.0237(6) Uani 1 1 d . .
H13 H -0.5528 0.5618 0.2912 0.028 Uiso 1 1 calc R U
C14 C -0.4555(2) 0.5897(2) 0.3891(2) 0.0234(6) Uani 1 1 d . .
C15 C -0.3694(2) 0.5439(2) 0.4426(2) 0.0249(6) Uani 1 1 d . .
C16 C -0.3231(2) 0.5999(2) 0.5087(2) 0.0278(6) Uani 1 1 d . .
H16 H -0.3491 0.6706 0.5177 0.033 Uiso 1 1 calc R U
C17 C -0.2415(2) 0.5526(2) 0.5593(2) 0.0309(6) Uani 1 1 d . .
C18 C -0.2041(3) 0.4462(2) 0.5494(3) 0.0355(7) Uani 1 1 d . .
H18 H -0.1497 0.4132 0.5873 0.043 Uiso 1 1 calc R U
C19 C -0.2457(2) 0.3913(2) 0.4860(2) 0.0326(7) Uani 1 1 d . .
H19 H -0.2196 0.3202 0.4796 0.039 Uiso 1 1 calc R U
C20 C -0.3279(2) 0.4387(2) 0.4291(2) 0.0253(6) Uani 1 1 d . .
C21 C -0.3714(2) 0.3828(2) 0.3611(2) 0.0270(6) Uani 1 1 d . .
C22 C -0.5044(2) 0.70061(19) 0.4000(2) 0.0240(6) Uani 1 1 d . .
H22A H -0.5164 0.7132 0.4725 0.029 Uiso 1 1 calc R U
H22B H -0.5743 0.7100 0.3743 0.029 Uiso 1 1 calc R U
C23 C -0.4401(2) 0.7817(2) 0.3462(2) 0.0235(6) Uani 1 1 d . .
C24 C -0.3464(2) 0.7554(2) 0.2882(2) 0.0262(6) Uani 1 1 d . .
H24 H -0.3228 0.6840 0.2802 0.031 Uiso 1 1 calc R U
C25 C -0.2830(2) 0.8289(2) 0.2398(2) 0.0263(6) Uani 1 1 d . .
C26 C -0.3177(2) 0.9320(2) 0.2526(2) 0.0260(6) Uani 1 1 d . .
C27 C -0.4146(2) 0.9647(2) 0.3105(2) 0.0252(6) Uani 1 1 d . .
C28 C -0.4488(2) 1.0708(2) 0.3266(2) 0.0269(6) Uani 1 1 d . .
H28 H -0.4059 1.1218 0.2983 0.032 Uiso 1 1 calc R U
C29 C -0.5431(2) 1.1001(2) 0.3825(2) 0.0287(6) Uani 1 1 d . .
H29 H -0.5643 1.1712 0.3939 0.034 Uiso 1 1 calc R U
C30 C -0.6091(2) 1.0257(2) 0.4233(2) 0.0271(6) Uani 1 1 d . .
C31 C -0.5772(2) 0.9221(2) 0.4108(2) 0.0261(6) Uani 1 1 d . .
H31 H -0.6216 0.8724 0.4392 0.031 Uiso 1 1 calc R U
C32 C -0.4787(2) 0.8889(2) 0.3559(2) 0.0231(6) Uani 1 1 d . .
C33 C -0.1796(2) 0.7975(2) 0.1754(3) 0.0349(7) Uani 1 1 d . .
H33A H -0.1773 0.8433 0.1128 0.042 Uiso 1 1 calc R U
H33B H -0.1206 0.8099 0.2121 0.042 Uiso 1 1 calc R U
C34 C -0.1607(2) 0.6863(2) 0.1469(2) 0.0298(6) Uani 1 1 d . .
C35 C -0.2179(2) 0.6559(2) 0.0733(2) 0.0293(6) Uani 1 1 d . .
H35 H -0.2699 0.7057 0.0461 0.035 Uiso 1 1 calc R U
C36 C -0.2023(2) 0.5579(2) 0.0389(2) 0.0262(6) Uani 1 1 d . .
C37 C -0.1234(2) 0.4827(2) 0.0800(2) 0.0256(6) Uani 1 1 d . .
C38 C -0.0999(2) 0.3811(2) 0.0461(2) 0.0279(6) Uani 1 1 d . .
H38 H -0.1375 0.3612 -0.0044 0.033 Uiso 1 1 calc R U
C39 C -0.0235(2) 0.3115(2) 0.0856(2) 0.0297(6) Uani 1 1 d . .
C40 C 0.0330(2) 0.3398(2) 0.1607(2) 0.0334(7) Uani 1 1 d . .
H40 H 0.0858 0.2909 0.1876 0.040 Uiso 1 1 calc R U
C41 C 0.0122(2) 0.4370(2) 0.1949(2) 0.0313(6) Uani 1 1 d . .
H41 H 0.0507 0.4550 0.2456 0.038 Uiso 1 1 calc R U
C42 C -0.0660(2) 0.5112(2) 0.1556(2) 0.0270(6) Uani 1 1 d . .
C43 C -0.0871(2) 0.6144(2) 0.1873(2) 0.0295(6) Uani 1 1 d . .
C44 C -0.2654(2) 0.5310(2) -0.0405(2) 0.0293(6) Uani 1 1 d . .
H44A H -0.2158 0.5053 -0.0981 0.035 Uiso 1 1 calc R U
H44B H -0.3082 0.5949 -0.0649 0.035 Uiso 1 1 calc R U
C45 C -0.2314(3) 0.3124(3) -0.1972(3) 0.0444(8) Uani 1 1 d . .
H45A H -0.1663 0.3387 -0.1858 0.067 Uiso 1 1 calc R U
H45B H -0.2284 0.2987 -0.2683 0.067 Uiso 1 1 calc R U
H45C H -0.2385 0.2481 -0.1554 0.067 Uiso 1 1 calc R U
C46 C -0.6746(3) 0.0668(3) 0.1529(3) 0.0484(9) Uani 1 1 d . .
H46A H -0.6185 0.0537 0.1974 0.073 Uiso 1 1 calc R U
H46B H -0.7147 0.0076 0.1596 0.073 Uiso 1 1 calc R U
H46C H -0.7221 0.1293 0.1717 0.073 Uiso 1 1 calc R U
C47 C -0.2393(2) 0.2691(2) 0.2750(3) 0.0346(7) Uani 1 1 d . .
H47A H -0.2601 0.2990 0.2098 0.052 Uiso 1 1 calc R U
H47B H -0.2126 0.1956 0.2698 0.052 Uiso 1 1 calc R U
H47C H -0.1838 0.3054 0.2942 0.052 Uiso 1 1 calc R U
C48 C -0.2129(3) 0.7079(2) 0.6253(3) 0.0414(8) Uani 1 1 d . .
H48A H -0.2114 0.7405 0.5568 0.062 Uiso 1 1 calc R U
H48B H -0.1613 0.7346 0.6610 0.062 Uiso 1 1 calc R U
H48C H -0.2838 0.7237 0.6611 0.062 Uiso 1 1 calc R U
C49 C -0.7724(2) 0.9959(2) 0.5174(3) 0.0370(7) Uani 1 1 d . .
H49A H -0.7921 0.9574 0.4645 0.055 Uiso 1 1 calc R U
H49B H -0.8360 1.0345 0.5512 0.055 Uiso 1 1 calc R U
H49C H -0.7377 0.9474 0.5666 0.055 Uiso 1 1 calc R U
C50 C -0.2857(3) 1.0552(2) 0.1178(2) 0.0365(7) Uani 1 1 d . .
H50A H -0.2673 1.0060 0.0651 0.055 Uiso 1 1 calc R U
H50B H -0.2490 1.1160 0.0993 0.055 Uiso 1 1 calc R U
H50C H -0.3622 1.0767 0.1252 0.055 Uiso 1 1 calc R U
C51 C -0.0787(3) 0.6325(3) 0.3585(3) 0.0501(9) Uani 1 1 d . .
H51A H -0.1463 0.6779 0.3626 0.075 Uiso 1 1 calc R U
H51B H -0.0338 0.6535 0.4052 0.075 Uiso 1 1 calc R U
H51C H -0.0914 0.5607 0.3764 0.075 Uiso 1 1 calc R U
C52 C -0.0463(3) 0.1808(2) -0.0199(3) 0.0383(7) Uani 1 1 d . .
H52A H -0.1229 0.1887 -0.0008 0.057 Uiso 1 1 calc R U
H52B H -0.0207 0.1083 -0.0324 0.057 Uiso 1 1 calc R U
H52C H -0.0303 0.2246 -0.0812 0.057 Uiso 1 1 calc R U
C53 C 0.0080(3) -0.0365(3) -0.2598(3) 0.0552(10) Uani 1 1 d . .
H53A H -0.0158 -0.0753 -0.1966 0.066 Uiso 1 1 calc R U
H53B H 0.0831 -0.0277 -0.2582 0.066 Uiso 1 1 calc R U

loop_
_atom_site_aniso_label
_atom_site_aniso_U_11
_atom_site_aniso_U_22
_atom_site_aniso_U_33
_atom_site_aniso_U_23
_atom_site_aniso_U_13
_atom_site_aniso_U_12
Cl1 0.0622(6) 0.0504(5) 0.0780(7) -0.0046(5) -0.0216(5) -0.0116(5)
Cl2 0.0754(8) 0.0691(7) 0.1139(11) -0.0330(7) -0.0315(8) 0.0134(6)
O1 0.0372(12) 0.0425(12) 0.0260(10) -0.0003(9) -0.0032(9) -0.0058(10)
O2 0.0459(13) 0.0331(11) 0.0370(12) -0.0056(9) -0.0054(10) -0.0145(10)
O3 0.0290(11) 0.0188(9) 0.0439(12) -0.0042(8) 0.0018(9) -0.0016(8)
O4 0.0434(14) 0.0324(11) 0.0498(14) -0.0029(10) -0.0227(11) -0.0045(10)
O5 0.0316(11) 0.0249(10) 0.0413(12) -0.0038(9) 0.0067(9) 0.0011(8)
O6 0.0302(11) 0.0233(9) 0.0360(11) -0.0017(8) 0.0002(9) -0.0092(8)
O7 0.0240(11) 0.0442(12) 0.0420(12) -0.0143(10) -0.0014(9) -0.0046(9)
O8 0.0402(13) 0.0254(10) 0.0426(12) -0.0020(9) -0.0018(10) 0.0052(9)
C1 0.0226(14) 0.0254(13) 0.0304(15) 0.0018(11) -0.0044(11) 0.0003(11)
C2 0.0246(14) 0.0236(13) 0.0306(15) -0.0020(11) -0.0039(12) 0.0004(11)
C3 0.0228(14) 0.0217(13) 0.0289(14) -0.0008(11) -0.0038(11) 0.0007(10)
C4 0.0230(14) 0.0200(12) 0.0312(14) -0.0008(11) -0.0061(11) 0.0036(10)
C5 0.0274(14) 0.0240(13) 0.0277(14) -0.0036(11) -0.0053(11) -0.0001(11)
C6 0.0306(15) 0.0244(13) 0.0335(15) -0.0019(11) -0.0078(12) -0.0041(11)
C7 0.0367(17) 0.0305(15) 0.0325(16) -0.0080(12) -0.0114(13) -0.0008(12)
C8 0.0318(16) 0.0380(16) 0.0265(14) -0.0058(12) -0.0049(12) -0.0007(13)
C9 0.0253(14) 0.0258(13) 0.0301(15) 0.0006(11) -0.0075(12) 0.0021(11)
C10 0.0256(14) 0.0317(15) 0.0257(14) 0.0011(11) -0.0038(11) 0.0011(12)
C11 0.0291(15) 0.0242(13) 0.0309(15) -0.0026(11) 0.0008(12) -0.0049(11)
C12 0.0263(14) 0.0230(13) 0.0256(13) -0.0035(10) 0.0035(11) -0.0070(11)
C13 0.0219(13) 0.0238(13) 0.0247(13) 0.0001(10) -0.0007(11) -0.0027(10)
C14 0.0235(13) 0.0189(12) 0.0264(13) -0.0008(10) 0.0009(11) -0.0023(10)
C15 0.0255(14) 0.0223(13) 0.0271(14) -0.0007(10) -0.0006(11) -0.0059(11)
C16 0.0286(15) 0.0219(13) 0.0324(15) -0.0018(11) -0.0022(12) -0.0028(11)
C17 0.0321(16) 0.0292(14) 0.0335(16) -0.0016(12) -0.0082(13) -0.0073(12)
C18 0.0306(16) 0.0305(15) 0.0456(18) 0.0049(13) -0.0119(14) -0.0019(13)
C19 0.0306(16) 0.0222(13) 0.0443(18) -0.0002(12) -0.0050(13) -0.0019(12)
C20 0.0249(14) 0.0212(12) 0.0296(14) 0.0003(10) -0.0016(11) -0.0048(11)
C21 0.0292(15) 0.0182(12) 0.0319(15) -0.0012(11) 0.0035(12) -0.0040(11)
C22 0.0219(13) 0.0198(12) 0.0297(14) -0.0033(10) -0.0006(11) -0.0014(10)
C23 0.0221(13) 0.0223(13) 0.0267(14) -0.0025(10) -0.0054(11) -0.0027(10)
C24 0.0249(14) 0.0220(13) 0.0316(15) -0.0037(11) -0.0021(12) -0.0026(11)
C25 0.0231(14) 0.0248(13) 0.0310(14) -0.0044(11) -0.0008(11) -0.0038(11)
C26 0.0251(14) 0.0246(13) 0.0297(14) -0.0011(11) -0.0026(11) -0.0088(11)
C27 0.0274(14) 0.0221(13) 0.0267(14) -0.0041(10) -0.0037(11) -0.0036(11)
C28 0.0292(15) 0.0209(13) 0.0307(15) -0.0022(11) -0.0024(12) -0.0042(11)
C29 0.0331(16) 0.0203(13) 0.0323(15) -0.0043(11) -0.0031(12) -0.0009(11)
C30 0.0272(15) 0.0247(13) 0.0282(14) -0.0033(11) -0.0013(11) 0.0004(11)
C31 0.0268(14) 0.0237(13) 0.0281(14) -0.0029(11) -0.0038(11) -0.0028(11)
C32 0.0232(14) 0.0222(13) 0.0243(13) -0.0027(10) -0.0041(11) -0.0027(11)
C33 0.0247(15) 0.0276(15) 0.0513(19) -0.0080(13) 0.0075(14) -0.0062(12)
C34 0.0242(14) 0.0277(14) 0.0351(16) -0.0045(12) 0.0092(12) -0.0045(11)
C35 0.0229(14) 0.0238(13) 0.0375(16) 0.0039(11) 0.0027(12) 0.0007(11)
C36 0.0204(13) 0.0253(13) 0.0304(14) 0.0018(11) 0.0027(11) -0.0016(11)
C37 0.0216(13) 0.0235(13) 0.0299(14) 0.0015(11) 0.0012(11) -0.0021(11)
C38 0.0250(14) 0.0261(14) 0.0314(15) -0.0005(11) -0.0005(12) -0.0025(11)
C39 0.0308(15) 0.0238(13) 0.0315(15) -0.0003(11) 0.0032(12) 0.0007(11)
C40 0.0282(16) 0.0343(16) 0.0338(16) 0.0050(12) -0.0006(13) 0.0029(12)
C41 0.0260(15) 0.0371(16) 0.0299(15) 0.0003(12) -0.0026(12) -0.0026(12)
C42 0.0203(13) 0.0300(14) 0.0291(14) -0.0008(11) 0.0037(11) -0.0038(11)
C43 0.0231(14) 0.0324(15) 0.0324(15) -0.0038(12) 0.0034(12) -0.0063(12)
C44 0.0280(15) 0.0271(14) 0.0313(15) 0.0046(11) -0.0033(12) -0.0020(12)
C45 0.0376(19) 0.063(2) 0.0308(17) -0.0085(15) 0.0027(14) -0.0015(16)
C46 0.060(2) 0.047(2) 0.0427(19) -0.0087(15) 0.0004(17) -0.0274(18)
C47 0.0312(16) 0.0245(14) 0.0452(18) -0.0068(12) 0.0042(14) 0.0023(12)
C48 0.045(2) 0.0334(16) 0.051(2) -0.0088(14) -0.0186(16) -0.0071(14)
C49 0.0299(16) 0.0348(16) 0.0430(18) -0.0032(13) 0.0057(14) -0.0007(13)
C50 0.0431(18) 0.0305(15) 0.0359(16) -0.0008(12) 0.0025(14) -0.0112(13)
C51 0.0347(19) 0.076(3) 0.0399(19) -0.0196(18) -0.0004(15) -0.0019(18)
C52 0.0381(18) 0.0298(15) 0.0456(18) -0.0068(13) 0.0031(15) -0.0039(13)
C53 0.053(2) 0.053(2) 0.061(2) 0.0052(19) -0.0152(19) -0.0087(19)

loop_
_atom_type_symbol
_atom_type_description
_atom_type_scat_dispersion_real
_atom_type_scat_dispersion_imag
_atom_type_scat_source
C C 0.0181 0.0091 'International Tables Vol C Tables 4.2.6.8 and 6.1.1.4'
H H 0.0000 0.0000 'International Tables Vol C Tables 4.2.6.8 and 6.1.1.4'
O O 0.0492 0.0322 'International Tables Vol C Tables 4.2.6.8 and 6.1.1.4'
Cl Cl 0.3639 0.7018 'International Tables Vol C Tables 4.2.6.8 and 6.1.1.4'

loop_
_geom_angle_atom_site_label_1
_geom_angle_atom_site_label_2
_geom_angle_atom_site_label_3
_geom_angle
C10 O1 C45 114.6(2)
C6 O2 C46 118.0(2)
C21 O3 C47 112.6(2)
C17 O4 C48 116.4(2)
C30 O5 C49 117.6(2)
C26 O6 C50 112.7(2)
C43 O7 C51 112.8(2)
C39 O8 C52 116.5(2)
C10 C1 C2 117.7(3)
C10 C1 C44 121.9(3)
C2 C1 C44 120.4(3)
C3 C2 C1 123.0(3)
C2 C3 C4 119.1(3)
C2 C3 C11 121.4(2)
C4 C3 C11 119.5(2)
C9 C4 C5 118.8(3)
C9 C4 C3 118.8(2)
C5 C4 C3 122.4(3)
C6 C5 C4 120.2(3)
O2 C6 C5 124.6(3)
O2 C6 C7 114.5(3)
C5 C6 C7 120.8(3)
C8 C7 C6 120.1(3)
C7 C8 C9 121.3(3)
C4 C9 C10 119.4(3)
C4 C9 C8 118.8(3)
C10 C9 C8 121.8(3)
C1 C10 O1 120.0(3)
C1 C10 C9 121.9(3)
O1 C10 C9 118.1(3)
C12 C11 C3 115.4(2)
C21 C12 C13 118.0(3)
C21 C12 C11 122.0(2)
C13 C12 C11 120.0(3)
C14 C13 C12 123.3(3)
C13 C14 C15 118.9(2)
C13 C14 C22 119.1(3)
C15 C14 C22 121.9(2)
C20 C15 C16 118.7(3)
C20 C15 C14 118.8(2)
C16 C15 C14 122.5(2)
C17 C16 C15 120.5(3)
C16 C17 O4 125.9(3)
C16 C17 C18 120.4(3)
O4 C17 C18 113.6(3)
C19 C18 C17 120.4(3)
C18 C19 C20 120.9(3)
C19 C20 C15 119.0(3)
C19 C20 C21 121.7(3)
C15 C20 C21 119.3(3)
C12 C21 O3 120.5(3)
C12 C21 C20 121.7(2)
O3 C21 C20 117.9(3)
C14 C22 C23 115.4(2)
C24 C23 C32 119.0(2)
C24 C23 C22 121.9(2)
C32 C23 C22 119.1(2)
C23 C24 C25 123.3(2)
C26 C25 C24 117.8(2)
C26 C25 C33 120.0(2)
C24 C25 C33 122.2(2)
C25 C26 O6 119.6(2)
C25 C26 C27 121.8(2)
O6 C26 C27 118.5(2)
C26 C27 C28 121.9(2)
C26 C27 C32 119.2(2)
C28 C27 C32 118.9(2)
C29 C28 C27 120.5(3)
C28 C29 C30 120.6(2)
O5 C30 C31 125.4(3)
O5 C30 C29 114.3(2)
C31 C30 C29 120.2(3)
C30 C31 C32 120.6(3)
C31 C32 C27 119.1(2)
C31 C32 C23 122.2(2)
C27 C32 C23 118.7(2)
C34 C33 C25 115.6(2)
C43 C34 C35 118.4(3)
C43 C34 C33 122.2(3)
C35 C34 C33 119.4(3)
C36 C35 C34 123.5(3)
C35 C36 C37 118.1(3)
C35 C36 C44 120.7(3)
C37 C36 C44 121.1(2)
C38 C37 C42 119.0(3)
C38 C37 C36 121.6(3)
C42 C37 C36 119.3(3)
C39 C38 C37 120.4(3)
C38 C39 O8 125.1(3)
C38 C39 C40 120.4(3)
O8 C39 C40 114.5(3)
C41 C40 C39 120.5(3)
C40 C41 C42 120.7(3)
C41 C42 C37 118.9(3)
C41 C42 C43 122.1(3)
C37 C42 C43 119.0(3)
C34 C43 O7 120.9(3)
C34 C43 C42 121.6(3)
O7 C43 C42 117.4(3)
C36 C44 C1 114.9(2)
Cl2 C53 Cl1 111.0(2)

loop_
_geom_bond_atom_site_label_1
_geom_bond_atom_site_label_2
_geom_bond_distance
Cl1 C53 1.768(4)
Cl2 C53 1.746(4)
O1 C10 1.394(3)
O1 C45 1.436(4)
O2 C6 1.373(3)
O2 C46 1.422(4)
O3 C21 1.393(3)
O3 C47 1.434(3)
O4 C17 1.370(4)
O4 C48 1.418(4)
O5 C30 1.363(3)
O5 C49 1.418(4)
O6 C26 1.394(3)
O6 C50 1.439(4)
O7 C43 1.385(4)
O7 C51 1.429(4)
O8 C39 1.376(3)
O8 C52 1.418(4)
C1 C10 1.372(4)
C1 C2 1.419(4)
C1 C44 1.520(4)
C2 C3 1.376(4)
C3 C4 1.430(4)
C3 C11 1.519(4)
C4 C9 1.419(4)
C4 C5 1.425(4)
C5 C6 1.375(4)
C6 C7 1.408(4)
C7 C8 1.354(4)
C8 C9 1.427(4)
C9 C10 1.423(4)
C11 C12 1.512(4)
C12 C21 1.369(4)
C12 C13 1.410(4)
C13 C14 1.372(4)
C14 C15 1.428(4)
C14 C22 1.508(3)
C15 C20 1.422(4)
C15 C16 1.425(4)
C16 C17 1.367(4)
C17 C18 1.418(4)
C18 C19 1.356(4)
C19 C20 1.421(4)
C20 C21 1.422(4)
C22 C23 1.517(4)
C23 C24 1.369(4)
C23 C32 1.430(4)
C24 C25 1.413(4)
C25 C26 1.377(4)
C25 C33 1.519(4)
C26 C27 1.417(4)
C27 C28 1.421(4)
C27 C32 1.427(4)
C28 C29 1.369(4)
C29 C30 1.412(4)
C30 C31 1.377(4)
C31 C32 1.416(4)
C33 C34 1.513(4)
C34 C43 1.367(4)
C34 C35 1.412(4)
C35 C36 1.377(4)
C36 C37 1.439(4)
C36 C44 1.505(4)
C37 C38 1.420(4)
C37 C42 1.425(4)
C38 C39 1.368(4)
C39 C40 1.411(5)
C40 C41 1.366(4)
C41 C42 1.416(4)
C42 C43 1.427(4)
